data_4515388
loop_
_publ_author_name
'Yan, Xibo'
'Remond, Maxime'
'Zheng, Zheng'
'Hoibian, Elsa'
'Soulage, Christophe'
'Chambert, St\'ephane'
'Andraud, Chantal'
'Van der Sanden, Boudewijn'
'Ganachaud, Fran\,cois'
'Bretonni\`ere, Yann'
'Bernard, Julien'

_publ_section_title
;
 General and Scalable Approach to Bright, Stable, and Functional AIE
 Fluorogen Colloidal Nanocrystals for in Vivo Imaging.
;
_journal_issue 30
_journal_name_full 'ACS applied materials &amp; interfaces'
_journal_page_first 25154
_journal_page_last 25165
_journal_paper_doi 10.1021/acsami.8b07859
_journal_volume 10
_journal_year 2018
_chemical_formula_moiety 'C23 H20 N2 O2'
_chemical_formula_sum 'C23 H20 N2 O2'
_chemical_formula_weight 356.42
_space_group_IT_number 2
_space_group_name_Hall '-P 1'
_space_group_name_H-M_alt 'P -1'
_symmetry_cell_setting triclinic
_symmetry_space_group_name_Hall '-P 1'
_symmetry_space_group_name_H-M 'P -1'
_atom_sites_solution_hydrogens difmap
_atom_sites_solution_primary direct
_cell_angle_alpha 89.596(8)
_cell_angle_beta 84.320(9)
_cell_angle_gamma 68.330(10)
_cell_formula_units_Z 2
_cell_length_a 7.0860(10)
_cell_length_b 8.8110(10)
_cell_length_c 15.6400(10)
_cell_measurement_reflns_used 6920
_cell_measurement_temperature 150
_cell_measurement_theta_max 29.4230
_cell_measurement_theta_min 3.5800
_cell_volume 902.55(19)
_computing_cell_refinement
;
CrysAlisPro, Agilent Technologies,
Version 1.171.36.28 (release 01-02-2013 CrysAlis171 .NET)
(compiled Feb  1 2013,16:14:44)
;
_computing_data_collection
;
CrysAlisPro, Agilent Technologies,
Version 1.171.36.28 (release 01-02-2013 CrysAlis171 .NET)
(compiled Feb  1 2013,16:14:44)
;
_computing_data_reduction
;
CrysAlisPro, Agilent Technologies,
Version 1.171.36.28 (release 01-02-2013 CrysAlis171 .NET)
(compiled Feb  1 2013,16:14:44)
;
_computing_molecular_graphics 'CAMERON (Watkin et al., 1996)'
_computing_publication_material 'CRYSTALS (Betteridge et al., 2003)'
_computing_structure_refinement 'CRYSTALS (Betteridge et al., 2003)'
_computing_structure_solution 'SIR97 (Altomare et al., 1999)'
_diffrn_ambient_temperature 150
_diffrn_detector_area_resol_mean 10.4685
_diffrn_measured_fraction_theta_full 0.981
_diffrn_measured_fraction_theta_max 0.904
_diffrn_measurement_device_type 'Xcalibur, Atlas, Gemini ultra'
_diffrn_measurement_method \w
_diffrn_radiation_monochromator graphite
_diffrn_radiation_source 'Enhance (Mo) X-ray Source'
_diffrn_radiation_type 'Mo K\a'
_diffrn_radiation_wavelength 0.7107
_diffrn_reflns_av_R_equivalents 0.078
_diffrn_reflns_limit_h_max 9
_diffrn_reflns_limit_h_min -9
_diffrn_reflns_limit_k_max 12
_diffrn_reflns_limit_k_min -12
_diffrn_reflns_limit_l_max 20
_diffrn_reflns_limit_l_min -21
_diffrn_reflns_number 22568
_diffrn_reflns_theta_full 25.267
_diffrn_reflns_theta_max 29.726
_diffrn_reflns_theta_min 2.775
_diffrn_standards_number 0
_exptl_absorpt_coefficient_mu 0.084
_exptl_absorpt_correction_T_max 0.987
_exptl_absorpt_correction_T_min 0.968
_exptl_absorpt_correction_type analytical
_exptl_absorpt_process_details
;
CrysAlisPro, Agilent Technologies,
Version 1.171.36.28 (release 01-02-2013 CrysAlis171 .NET)
(compiled Feb  1 2013,16:14:44)
Analytical numeric absorption correction using a multifaceted crystal
			model based on expressions derived by R.C. Clark & J.S. Reid.
(Clark, R. C. & Reid, J. S. (1995). Acta Cryst. A51, 887-897)
;
_exptl_crystal_colour yellow
_exptl_crystal_density_diffrn 1.311
_exptl_crystal_density_method 'not measured'
_exptl_crystal_description block
_exptl_crystal_F_000 376
_exptl_crystal_size_max 0.499
_exptl_crystal_size_mid 0.270
_exptl_crystal_size_min 0.174
_refine_diff_density_max 0.39
_refine_diff_density_min -0.35
_refine_ls_extinction_method None
_refine_ls_goodness_of_fit_ref 1.0036
_refine_ls_hydrogen_treatment constr
_refine_ls_matrix_type full
_refine_ls_number_parameters 245
_refine_ls_number_reflns 4624
_refine_ls_number_restraints 0
_refine_ls_R_factor_all 0.0856
_refine_ls_R_factor_gt 0.0613
_refine_ls_shift/su_max 0.0005418
_refine_ls_shift/su_mean 0.0000344
_refine_ls_structure_factor_coef Fsqd
_refine_ls_weighting_details
;
 Method, part 1, Chebychev polynomial, (Watkin, 1994, Prince, 1982) 
 [weight] = 1.0/[A~0~*T~0~(x)+A~1~*T~1~(x) ... +A~n-1~]*T~n-1~(x)] 
 where A~i~ are the Chebychev coefficients listed below and x= Fcalc/Fmax 
 Method = Robust Weighting (Prince, 1982) 
 W = [weight] * [1-(deltaF/6*sigmaF)^2^]^2^ 
 A~i~ are: 
 899. 0.138E+04 685. 169. 
;
_refine_ls_weighting_scheme calc
_refine_ls_wR_factor_all 0.1585
_refine_ls_wR_factor_gt 0.1229
_refine_ls_wR_factor_ref 0.1585
_reflns_limit_h_max 9
_reflns_limit_h_min -9
_reflns_limit_k_max 12
_reflns_limit_k_min -12
_reflns_limit_l_max 21
_reflns_limit_l_min 0
_reflns_number_gt 3452
_reflns_number_total 4636
_reflns_threshold_expression I>2.0\s(I)
_oxford_diffrn_Wilson_B_factor 0.00
_oxford_diffrn_Wilson_scale 0.00
_oxford_refine_ls_r_factor_ref 0.0856
_oxford_refine_ls_scale 7.0(4)
_oxford_reflns_number_all 4624
_oxford_reflns_threshold_expression_ref I>-10.0\s(I)
_cod_data_source_file am8b07859_si_003.cif
_cod_data_source_block 1
_cod_original_sg_symbol_H-M 'P -1 '
_cod_database_code 4515388

loop_
_symmetry_equiv_pos_as_xyz
x,y,z
-x,-y,-z

loop_
_atom_site_label
_atom_site_type_symbol
_atom_site_fract_x
_atom_site_fract_y
_atom_site_fract_z
_atom_site_U_iso_or_equiv
_atom_site_occupancy
_atom_site_adp_type
_atom_site_refinement_flags_posn
O1 O 0.3616(3) 0.28250(19) 0.49934(9) 0.0285 1.0000 Uani .
C2 C 0.2713(4) 0.4461(3) 0.49161(14) 0.0265 1.0000 Uani .
O3 O 0.2393(3) 0.5088(2) 0.42296(11) 0.0369 1.0000 Uani .
C4 C 0.2258(3) 0.5221(3) 0.57840(13) 0.0240 1.0000 Uani .
C5 C 0.2828(3) 0.4053(3) 0.63791(13) 0.0223 1.0000 Uani .
C6 C 0.3716(4) 0.2398(3) 0.59050(13) 0.0246 1.0000 Uani .
C7 C 0.5955(4) 0.1474(3) 0.60212(15) 0.0319 1.0000 Uani .
H73 H 0.6082 0.1162 0.6614 0.0481 1.0000 Uiso R
H72 H 0.6755 0.2138 0.5869 0.0477 1.0000 Uiso R
H71 H 0.6439 0.0487 0.5658 0.0479 1.0000 Uiso R
C8 C 0.2407(4) 0.1375(3) 0.60801(15) 0.0311 1.0000 Uani .
H81 H 0.2318 0.1136 0.6683 0.0463 1.0000 Uiso R
H82 H 0.1033 0.1949 0.5920 0.0466 1.0000 Uiso R
H83 H 0.3038 0.0340 0.5747 0.0470 1.0000 Uiso R
C9 C 0.2628(3) 0.4360(3) 0.72915(13) 0.0240 1.0000 Uani .
C10 C 0.3120(3) 0.3213(3) 0.78944(14) 0.0243 1.0000 Uani .
C11 C 0.2972(3) 0.3501(3) 0.88200(13) 0.0226 1.0000 Uani .
C12 C 0.2555(3) 0.5042(3) 0.91982(13) 0.0222 1.0000 Uani .
C13 C 0.2456(3) 0.5214(2) 1.00852(13) 0.0212 1.0000 Uani .
C14 C 0.2792(3) 0.3820(3) 1.06006(13) 0.0227 1.0000 Uani .
N15 N 0.2586(3) 0.4295(2) 1.14557(11) 0.0241 1.0000 Uani .
C16 C 0.2126(3) 0.5977(3) 1.15097(13) 0.0239 1.0000 Uani .
C17 C 0.2049(3) 0.6592(3) 1.06714(13) 0.0220 1.0000 Uani .
C18 C 0.1547(4) 0.8263(3) 1.05627(14) 0.0259 1.0000 Uani .
C19 C 0.1108(4) 0.9283(3) 1.12864(15) 0.0280 1.0000 Uani .
C20 C 0.1206(4) 0.8654(3) 1.21120(14) 0.0279 1.0000 Uani .
C21 C 0.1744(4) 0.6986(3) 1.22382(14) 0.0269 1.0000 Uani .
H211 H 0.1838 0.6553 1.2801 0.0321 1.0000 Uiso R
H201 H 0.0883 0.9377 1.2602 0.0340 1.0000 Uiso R
H191 H 0.0719 1.0441 1.1222 0.0339 1.0000 Uiso R
H181 H 0.1485 0.8693 1.0005 0.0311 1.0000 Uiso R
C22 C 0.2749(4) 0.3216(3) 1.21814(14) 0.0281 1.0000 Uani .
C23 C 0.4914(5) 0.2372(4) 1.2400(2) 0.0454 1.0000 Uani .
H232 H 0.4927 0.1663 1.2878 0.0682 1.0000 Uiso R
H231 H 0.5435 0.3194 1.2561 0.0680 1.0000 Uiso R
H233 H 0.5764 0.1720 1.1909 0.0679 1.0000 Uiso R
H222 H 0.1934 0.3881 1.2682 0.0345 1.0000 Uiso R
H221 H 0.2179 0.2389 1.2043 0.0343 1.0000 Uiso R
C24 C 0.3222(4) 0.2272(3) 1.02348(14) 0.0254 1.0000 Uani .
C25 C 0.3308(3) 0.2143(3) 0.93508(14) 0.0248 1.0000 Uani .
H251 H 0.3620 0.1095 0.9083 0.0297 1.0000 Uiso R
H241 H 0.3481 0.1326 1.0584 0.0297 1.0000 Uiso R
H121 H 0.2336 0.5989 0.8854 0.0265 1.0000 Uiso R
H101 H 0.3595 0.2091 0.7715 0.0285 1.0000 Uiso R
H91 H 0.2088 0.5480 0.7475 0.0293 1.0000 Uiso R
C26 C 0.1295(4) 0.6941(3) 0.59520(15) 0.0298 1.0000 Uani .
N27 N 0.0512(4) 0.8316(3) 0.61175(16) 0.0442 1.0000 Uani .

loop_
_atom_site_aniso_label
_atom_site_aniso_U_11
_atom_site_aniso_U_22
_atom_site_aniso_U_33
_atom_site_aniso_U_23
_atom_site_aniso_U_13
_atom_site_aniso_U_12
O1 0.0393(9) 0.0283(8) 0.0152(7) -0.0008(6) -0.0026(6) -0.0094(7)
C2 0.0306(11) 0.0288(10) 0.0208(10) 0.0010(8) -0.0031(8) -0.0116(9)
O3 0.0501(11) 0.0383(9) 0.0217(8) 0.0067(7) -0.0078(8) -0.0147(9)
C4 0.0274(11) 0.0238(10) 0.0200(10) 0.0013(8) -0.0040(8) -0.0082(8)
C5 0.0254(10) 0.0234(9) 0.0178(9) -0.0009(7) -0.0026(8) -0.0083(8)
C6 0.0333(11) 0.0224(9) 0.0153(9) -0.0017(7) -0.0033(8) -0.0067(9)
C7 0.0316(12) 0.0319(11) 0.0242(11) -0.0036(9) -0.0019(9) -0.0028(10)
C8 0.0450(14) 0.0288(11) 0.0221(10) -0.0022(8) -0.0027(10) -0.0168(10)
C9 0.0270(10) 0.0248(10) 0.0192(10) -0.0026(8) -0.0023(8) -0.0085(8)
C10 0.0275(11) 0.0233(9) 0.0206(10) -0.0024(8) -0.0018(8) -0.0079(8)
C11 0.0248(10) 0.0252(10) 0.0182(9) 0.0007(7) -0.0024(8) -0.0097(8)
C12 0.0248(10) 0.0234(9) 0.0176(9) 0.0027(7) -0.0023(7) -0.0081(8)
C13 0.0213(10) 0.0225(9) 0.0188(9) 0.0004(7) -0.0026(7) -0.0067(8)
C14 0.0233(10) 0.0250(10) 0.0183(9) 0.0020(7) -0.0025(7) -0.0070(8)
N15 0.0306(10) 0.0239(8) 0.0162(8) 0.0027(6) -0.0030(7) -0.0081(7)
C16 0.0236(10) 0.0266(10) 0.0207(10) 0.0017(8) -0.0048(8) -0.0080(8)
C17 0.0230(10) 0.0238(9) 0.0178(9) -0.0002(7) -0.0031(7) -0.0067(8)
C18 0.0295(11) 0.0263(10) 0.0214(10) 0.0004(8) -0.0040(8) -0.0096(9)
C19 0.0332(12) 0.0234(10) 0.0277(11) -0.0009(8) -0.0032(9) -0.0110(9)
C20 0.0322(12) 0.0312(11) 0.0195(10) -0.0063(8) -0.0027(9) -0.0107(9)
C21 0.0289(11) 0.0326(11) 0.0179(9) -0.0018(8) -0.0015(8) -0.0101(9)
C22 0.0378(13) 0.0297(11) 0.0172(9) 0.0061(8) -0.0028(9) -0.0131(10)
C23 0.0477(17) 0.0425(15) 0.0434(15) 0.0175(12) -0.0156(13) -0.0112(13)
C24 0.0297(11) 0.0231(9) 0.0216(10) 0.0042(8) -0.0029(8) -0.0078(9)
C25 0.0277(11) 0.0212(9) 0.0238(10) -0.0025(8) -0.0026(8) -0.0070(8)
C26 0.0355(12) 0.0269(11) 0.0262(11) 0.0025(8) -0.0043(9) -0.0103(10)
N27 0.0543(15) 0.0273(10) 0.0465(13) 0.0012(9) -0.0074(12) -0.0092(10)

loop_
_atom_type_symbol
_atom_type_scat_dispersion_real
_atom_type_scat_dispersion_imag
_atom_type_scat_Cromer_Mann_a1
_atom_type_scat_Cromer_Mann_b1
_atom_type_scat_Cromer_Mann_a2
_atom_type_scat_Cromer_Mann_b2
_atom_type_scat_Cromer_Mann_a3
_atom_type_scat_Cromer_Mann_b3
_atom_type_scat_Cromer_Mann_a4
_atom_type_scat_Cromer_Mann_b4
_atom_type_scat_Cromer_Mann_c
_atom_type_scat_source
C 0.0033 0.0016 2.3100 20.8439 1.0200 10.2075 1.5886 0.5687 0.8650 51.6512 0.2156 'International Tables Vol C 4.2.6.8 and 6.1.1.4'
H 0.0000 0.0000 0.4930 10.5109 0.3229 26.1257 0.1402 3.1424 0.0408 57.7998 0.0030 'International Tables Vol C 4.2.6.8 and 6.1.1.4'
N 0.0061 0.0033 12.2126 0.0057 3.1322 9.8933 2.0125 28.9975 1.1663 0.5826 -11.5290 'International Tables Vol C 4.2.6.8 and 6.1.1.4'
O 0.0106 0.0060 3.0485 13.2771 2.2868 5.7011 1.5463 0.3239 0.8670 32.9089 0.2508 'International Tables Vol C 4.2.6.8 and 6.1.1.4'
S 0.1246 0.1234 6.9053 1.4679 5.2034 22.2151 1.4379 0.2536 1.5863 56.1720 0.8669 'International Tables Vol C 4.2.6.8 and 6.1.1.4'

loop_
_geom_angle_atom_site_label_1
_geom_angle_atom_site_label_2
_geom_angle_atom_site_label_3
_geom_angle
_geom_angle_publ_flag
C2 O1 C6 110.83(16) yes
O1 C2 O3 122.5(2) yes
O1 C2 C4 107.81(18) yes
O3 C2 C4 129.6(2) yes
C2 C4 C5 110.09(19) yes
C2 C4 C26 123.50(19) yes
C5 C4 C26 126.4(2) yes
C4 C5 C6 107.82(18) yes
C4 C5 C9 125.1(2) yes
C6 C5 C9 127.05(19) yes
C5 C6 O1 103.36(16) yes
C5 C6 C7 112.96(19) yes
O1 C6 C7 106.90(18) yes
C5 C6 C8 113.05(19) yes
O1 C6 C8 106.36(18) yes
C7 C6 C8 113.27(19) yes
C6 C7 H73 109.4 no
C6 C7 H72 111.0 no
H73 C7 H72 109.5 no
C6 C7 H71 107.9 no
H73 C7 H71 108.5 no
H72 C7 H71 110.4 no
C6 C8 H81 110.1 no
C6 C8 H82 110.9 no
H81 C8 H82 108.8 no
C6 C8 H83 109.2 no
H81 C8 H83 108.6 no
H82 C8 H83 109.3 no
C5 C9 C10 125.9(2) yes
C5 C9 H91 115.7 no
C10 C9 H91 118.4 no
C9 C10 C11 126.6(2) yes
C9 C10 H101 118.6 no
C11 C10 H101 114.7 no
C10 C11 C12 123.19(19) yes
C10 C11 C25 117.69(19) yes
C12 C11 C25 119.11(19) yes
C11 C12 C13 119.72(19) yes
C11 C12 H121 121.1 no
C13 C12 H121 119.2 no
C12 C13 C14 119.65(19) yes
C12 C13 C17 133.8(2) yes
C14 C13 C17 106.51(18) yes
C13 C14 N15 109.11(18) yes
C13 C14 C24 121.45(19) yes
N15 C14 C24 129.43(19) yes
C14 N15 C16 108.74(17) yes
C14 N15 C22 125.29(18) yes
C16 N15 C22 125.93(18) yes
N15 C16 C17 109.04(18) yes
N15 C16 C21 128.9(2) yes
C17 C16 C21 122.1(2) yes
C13 C17 C16 106.60(18) yes
C13 C17 C18 133.77(19) yes
C16 C17 C18 119.55(19) yes
C17 C18 C19 118.8(2) yes
C17 C18 H181 120.5 no
C19 C18 H181 120.7 no
C18 C19 C20 121.0(2) yes
C18 C19 H191 119.6 no
C20 C19 H191 119.4 no
C19 C20 C21 121.4(2) yes
C19 C20 H201 119.7 no
C21 C20 H201 118.9 no
C20 C21 C16 117.2(2) yes
C20 C21 H211 121.5 no
C16 C21 H211 121.3 no
N15 C22 C23 113.2(2) yes
N15 C22 H222 107.8 no
C23 C22 H222 108.4 no
N15 C22 H221 108.5 no
C23 C22 H221 109.6 no
H222 C22 H221 109.3 no
C22 C23 H232 109.4 no
C22 C23 H231 108.9 no
H232 C23 H231 109.5 no
C22 C23 H233 110.1 no
H232 C23 H233 109.0 no
H231 C23 H233 110.0 no
C14 C24 C25 117.48(19) yes
C14 C24 H241 121.3 no
C25 C24 H241 121.2 no
C11 C25 C24 122.6(2) yes
C11 C25 H251 118.2 no
C24 C25 H251 119.2 no
C4 C26 N27 177.6(3) yes

loop_
_geom_bond_atom_site_label_1
_geom_bond_atom_site_label_2
_geom_bond_distance
_geom_bond_publ_flag
O1 C2 1.354(3) yes
O1 C6 1.474(2) yes
C2 O3 1.207(3) yes
C2 C4 1.470(3) yes
C4 C5 1.357(3) yes
C4 C26 1.427(3) yes
C5 C6 1.523(3) yes
C5 C9 1.438(3) yes
C6 C7 1.522(3) yes
C6 C8 1.520(3) yes
C7 H73 0.969 no
C7 H72 0.967 no
C7 H71 0.972 no
C8 H81 0.966 no
C8 H82 0.974 no
C8 H83 0.981 no
C9 C10 1.350(3) yes
C9 H91 0.952 no
C10 C11 1.458(3) yes
C10 H101 0.953 no
C11 C12 1.401(3) yes
C11 C25 1.411(3) yes
C12 C13 1.389(3) yes
C12 H121 0.962 no
C13 C14 1.422(3) yes
C13 C17 1.450(3) yes
C14 N15 1.382(3) yes
C14 C24 1.396(3) yes
N15 C16 1.396(3) yes
N15 C22 1.461(3) yes
C16 C17 1.414(3) yes
C16 C21 1.392(3) yes
C17 C18 1.394(3) yes
C18 C19 1.387(3) yes
C18 H181 0.947 no
C19 C20 1.400(3) yes
C19 H191 0.961 no
C20 C21 1.393(3) yes
C20 H201 0.954 no
C21 H211 0.955 no
C22 C23 1.511(4) yes
C22 H222 0.978 no
C22 H221 0.989 no
C23 H232 0.970 no
C23 H231 0.970 no
C23 H233 0.971 no
C24 C25 1.382(3) yes
C24 H241 0.963 no
C25 H251 0.956 no
C26 N27 1.150(3) yes

loop_
_geom_hbond_atom_site_label_D
_geom_hbond_atom_site_label_H
_geom_hbond_atom_site_label_A
_geom_hbond_site_symmetry_A
_geom_hbond_angle_DHA
_geom_hbond_distance_DH
_geom_hbond_distance_HA
_geom_hbond_distance_DA
_geom_hbond_publ_flag
C21 H211 O3 1_556 173.45(7) 0.955 2.564 3.514(3) yes

loop_
_oxford_twin_element_scale_factors
0.645(5)
0.355(5)
